data_4020229
loop_
_publ_author_name
'Jacques Eustache'
'Pierre Van de Weghe'
'Didier Le Nouen'
'Hiroshi Uyehara'
'Chizuko Kabuto'
'Yoshinori Yamamoto'

_journal_name_full 'Journal of Organic Chemistry'
_journal_page_first 4043
_journal_page_last 4053
_journal_paper_doi 10.1021/jo0501543
_journal_volume 70
_journal_year 2005
_chemical_formula_moiety 'C34 H42 N2 O4.50 '
_chemical_formula_sum 'C34 H42 N2 O4.5'
_chemical_formula_weight 550.72
_space_group_IT_number 2
_space_group_name_Hall '-P 1'
_space_group_name_H-M_alt 'P -1'
_symmetry_cell_setting triclinic
_symmetry_Int_Tables_number 2
_symmetry_space_group_name_Hall '-P 1'
_symmetry_space_group_name_H-M 'P -1'
_cell_angle_alpha 77.35(2)
_cell_angle_beta 81.38(2)
_cell_angle_gamma 69.06(1)
_cell_formula_units_Z 2
_cell_length_a 10.417(2)
_cell_length_b 11.773(3)
_cell_length_c 14.433(4)
_cell_measurement_temperature 173.1
_cell_volume 1608.0(7)
_exptl_crystal_density_diffrn 1.137
_cod_original_formula_sum 'C34 H42 N2 O4.50 '
_cod_database_code 4020229

loop_
_symmetry_equiv_pos_site_id
_symmetry_equiv_pos_as_xyz
1 +X,+Y,+Z
2 -X,-Y,-Z

loop_
_atom_site_label
_atom_site_type_symbol
_atom_site_fract_x
_atom_site_fract_y
_atom_site_fract_z
_atom_site_U_iso_or_equiv
_atom_site_adp_type
_atom_site_occupancy
_atom_site_symmetry_multiplicity
_atom_site_calc_flag
_atom_site_refinement_flags
_atom_site_disorder_assembly
_atom_site_disorder_group
O(1) O 0.97870(13) 0.29285(12) 0.12939(9) 0.0343(3) Uani 1.00 1 d . . .
O(2) O 0.78517(13) 0.44661(11) 0.08449(9) 0.0309(3) Uani 1.00 1 d . . .
O(3) O 0.8819(2) -0.01679(11) 0.15709(9) 0.0412(4) Uani 1.00 1 d . . .
O(4) O 0.78871(12) 0.17548(10) 0.07279(8) 0.0289(3) Uani 1.00 1 d . . .
O(101) O 0.0401(10) 0.5094(10) 0.4783(4) 0.135(4) Uani 0.50 1 d P . .
N(1) N 0.8127(2) 0.15294(13) 0.22786(10) 0.0260(3) Uani 1.00 1 d . . .
N(2) N 0.8228(2) -0.33426(13) 0.00193(10) 0.0227(3) Uani 1.00 1 d . . .
C(1) C 0.7623(2) 0.2888(2) 0.21273(12) 0.0241(4) Uani 1.00 1 d . . .
C(2) C 0.7630(2) 0.3313(2) 0.30529(13) 0.0317(4) Uani 1.00 1 d . . .
C(3) C 0.6869(2) 0.2708(2) 0.38592(13) 0.0338(5) Uani 1.00 1 d . . .
C(4) C 0.5899(2) 0.3362(2) 0.4505(1) 0.0458(6) Uani 1.00 1 d . . .
C(5) C 0.5212(3) 0.2745(3) 0.5229(2) 0.0551(7) Uani 1.00 1 d . . .
C(6) C 0.5491(3) 0.1506(3) 0.5308(2) 0.0541(7) Uani 1.00 1 d . . .
C(7) C 0.6443(3) 0.0844(2) 0.4671(2) 0.0460(6) Uani 1.00 1 d . . .
C(8) C 0.7139(2) 0.1453(2) 0.39387(13) 0.0338(5) Uani 1.00 1 d . . .
C(9) C 0.8228(2) 0.0766(2) 0.32434(13) 0.0341(5) Uani 1.00 1 d . . .
C(10) C 0.9624(2) 0.0328(2) 0.3619(2) 0.0477(6) Uani 1.00 1 d . . .
C(11) C 1.0668(3) 0.0637(3) 0.3237(2) 0.0585(7) Uani 1.00 1 d . . .
C(12) C 0.8333(2) 0.0942(2) 0.15329(13) 0.0275(4) Uani 1.00 1 d . . .
C(13) C 0.8508(2) 0.3466(2) 0.13375(12) 0.0233(4) Uani 1.00 1 d . . .
C(14) C 0.8260(2) 0.1264(2) -0.0139(1) 0.0359(5) Uani 1.00 1 d . . .
C(15) C 0.7404(2) 0.2155(2) -0.09110(13) 0.0291(4) Uani 1.00 1 d . . .
C(16) C 0.7541(2) 0.1794(2) -0.1785(2) 0.0414(5) Uani 1.00 1 d . . .
C(17) C 0.6820(3) 0.2580(2) -0.2532(2) 0.0518(6) Uani 1.00 1 d . . .
C(18) C 0.5924(2) 0.3733(2) -0.2411(2) 0.0517(6) Uani 1.00 1 d . . .
C(19) C 0.5763(2) 0.4106(2) -0.1543(2) 0.0481(6) Uani 1.00 1 d . . .
C(20) C 0.6503(2) 0.3320(2) -0.0792(2) 0.0349(5) Uani 1.00 1 d . . .
C(21) C 0.8341(2) -0.2872(2) 0.08783(12) 0.0255(4) Uani 1.00 1 d . . .
C(22) C 0.7080(2) -0.2779(2) 0.1580(1) 0.0334(5) Uani 1.00 1 d . . .
C(23) C 0.7244(3) -0.2376(2) 0.2469(2) 0.0474(6) Uani 1.00 1 d . . .
C(24) C 0.8545(3) -0.3235(3) 0.2930(2) 0.0565(7) Uani 1.00 1 d . . .
C(25) C 0.9820(3) -0.3328(2) 0.2229(2) 0.0440(5) Uani 1.00 1 d . . .
C(26) C 0.9663(2) -0.3725(2) 0.1329(1) 0.0319(4) Uani 1.00 1 d . . .
C(27) C 0.6968(2) -0.2661(2) -0.05288(13) 0.0268(4) Uani 1.00 1 d . . .
C(28) C 0.7105(2) -0.3279(2) -0.1377(2) 0.0326(4) Uani 1.00 1 d . . .
C(29) C 0.5842(2) -0.2624(2) -0.1957(2) 0.0441(5) Uani 1.00 1 d . . .
C(30) C 0.5645(3) -0.1253(2) -0.2286(2) 0.0481(6) Uani 1.00 1 d . . .
C(31) C 0.5542(2) -0.0639(2) -0.1449(2) 0.0465(6) Uani 1.00 1 d . . .
C(32) C 0.6780(2) -0.1297(2) -0.0842(2) 0.0329(5) Uani 1.00 1 d . . .
C(101) C 0.1165(8) 0.3266(5) 0.4254(4) 0.172(3) Uani 1.00 1 d . . .
C(102) C 0.1651(8) 0.4324(11) 0.4369(5) 0.112(3) Uani 0.50 1 d P . .
C(103) C 0.0312(13) 0.6312(9) 0.5076(6) 0.139(4) Uani 0.50 1 d P . .
H(1) H 0.665(2) 0.323(2) 0.1923(12) 0.022(4) Uiso 1.00 1 c . . .
H(2) H 0.858(2) 0.305(2) 0.323(1) 0.036(5) Uiso 1.00 1 c . . .
H(3) H 0.723(2) 0.415(2) 0.2982(13) 0.026(5) Uiso 1.00 1 c . . .
H(4) H 0.569(3) 0.441(2) 0.441(2) 0.068(7) Uiso 1.00 1 c . . .
H(5) H 0.448(3) 0.327(2) 0.568(2) 0.069(8) Uiso 1.00 1 c . . .
H(6) H 0.505(3) 0.112(2) 0.580(2) 0.070(8) Uiso 1.00 1 c . . .
H(7) H 0.672(2) -0.002(2) 0.472(2) 0.051(6) Uiso 1.00 1 c . . .
H(8) H 0.820(2) 0.106(2) -0.186(2) 0.047(6) Uiso 1.00 1 c . . .
H(9) H 0.699(2) 0.230(2) -0.310(2) 0.055(7) Uiso 1.00 1 c . . .
H(10) H 0.542(3) 0.430(2) -0.294(2) 0.062(7) Uiso 1.00 1 c . . .
H(11) H 0.516(2) 0.488(2) -0.142(2) 0.053(7) Uiso 1.00 1 c . . .
H(12) H 0.642(2) 0.358(2) -0.021(2) 0.043(6) Uiso 1.00 1 c . . .
H(13) H 0.805(2) -0.001(2) 0.3227(13) 0.035(5) Uiso 1.00 1 c . . .
H(14) H 0.969(3) -0.031(3) 0.429(2) 0.075(8) Uiso 1.00 1 c . . .
H(15) H 1.168(3) 0.008(3) 0.362(2) 0.103(10) Uiso 1.00 1 c . . .
H(16) H 1.062(3) 0.129(3) 0.255(2) 0.087(9) Uiso 1.00 1 c . . .
H(17) H 0.926(3) 0.114(2) -0.033(2) 0.053(7) Uiso 1.00 1 c . . .
H(18) H 0.814(3) 0.045(3) -0.005(2) 0.069(8) Uiso 1.00 1 c . . .
H(19) H 0.843(2) -0.205(2) 0.0651(12) 0.023(4) Uiso 1.00 1 c . . .
H(20) H 0.618(2) -0.277(2) -0.0141(13) 0.026(5) Uiso 1.00 1 c . . .
H(21) H 0.704(2) -0.355(2) 0.173(1) 0.034(5) Uiso 1.00 1 c . . .
H(22) H 0.628(2) -0.221(2) 0.127(2) 0.050(6) Uiso 1.00 1 c . . .
H(23) H 0.637(3) -0.234(2) 0.292(2) 0.064(7) Uiso 1.00 1 c . . .
H(24) H 0.730(2) -0.153(2) 0.230(1) 0.039(6) Uiso 1.00 1 c . . .
H(25) H 0.848(3) -0.409(3) 0.315(2) 0.069(8) Uiso 1.00 1 c . . .
H(26) H 0.868(2) -0.294(2) 0.348(2) 0.052(6) Uiso 1.00 1 c . . .
H(27) H 1.062(2) -0.394(2) 0.252(2) 0.049(6) Uiso 1.00 1 c . . .
H(28) H 0.999(2) -0.256(2) 0.208(2) 0.045(6) Uiso 1.00 1 c . . .
H(29) H 1.042(2) -0.376(2) 0.087(2) 0.044(6) Uiso 1.00 1 c . . .
H(30) H 0.958(2) -0.454(2) 0.1480(13) 0.028(5) Uiso 1.00 1 c . . .
H(31) H 0.719(2) -0.415(2) -0.1147(13) 0.024(5) Uiso 1.00 1 c . . .
H(32) H 0.796(2) -0.323(2) -0.177(1) 0.035(5) Uiso 1.00 1 c . . .
H(33) H 0.495(3) -0.270(2) -0.155(2) 0.053(6) Uiso 1.00 1 c . . .
H(34) H 0.594(3) -0.307(2) -0.244(2) 0.074(9) Uiso 1.00 1 c . . .
H(35) H 0.476(3) -0.082(2) -0.266(2) 0.073(8) Uiso 1.00 1 c . . .
H(36) H 0.647(2) -0.118(2) -0.270(1) 0.036(5) Uiso 1.00 1 c . . .
H(37) H 0.471(3) -0.064(2) -0.106(2) 0.056(7) Uiso 1.00 1 c . . .
H(38) H 0.548(2) 0.019(2) -0.166(2) 0.050(6) Uiso 1.00 1 c . . .
H(39) H 0.759(2) -0.121(2) -0.121(1) 0.032(5) Uiso 1.00 1 c . . .
H(40) H 0.674(2) -0.095(2) -0.028(1) 0.030(5) Uiso 1.00 1 c . . .
H(41) H 0.897(2) -0.331(2) -0.040(1) 0.031(5) Uiso 1.00 1 c . . .
H(42) H 0.822(2) -0.416(2) 0.022(1) 0.040(6) Uiso 1.00 1 c . . .

loop_
_atom_site_aniso_label
_atom_site_aniso_U_11
_atom_site_aniso_U_22
_atom_site_aniso_U_33
_atom_site_aniso_U_12
_atom_site_aniso_U_13
_atom_site_aniso_U_23
O(1) 0.0242(7) 0.0416(8) 0.0312(7) -0.0119(6) 0.0061(5) 0.0012(6)
O(2) 0.0335(7) 0.0229(7) 0.0340(7) -0.0114(5) 0.0033(6) -0.0008(6)
O(3) 0.0604(10) 0.0235(7) 0.0334(8) -0.0066(6) -0.0052(7) -0.0042(6)
O(4) 0.0358(7) 0.0239(6) 0.0240(7) -0.0063(5) -0.0025(6) -0.0045(5)
O(101) 0.182(12) 0.136(5) 0.046(5) 0.009(7) -0.062(6) -0.002(5)
N(1) 0.0307(8) 0.0227(8) 0.0228(8) -0.0094(6) 0.0010(6) -0.0020(6)
N(2) 0.0195(8) 0.0206(8) 0.0246(8) -0.0061(6) 0.0039(6) -0.0017(6)
C(1) 0.0234(9) 0.0222(9) 0.0260(9) -0.0089(7) 0.0037(7) -0.0045(7)
C(2) 0.0383(12) 0.0281(11) 0.0278(10) -0.0129(9) 0.0070(9) -0.0069(8)
C(3) 0.0354(11) 0.0402(11) 0.0243(10) -0.0134(9) 0.0033(8) -0.0054(8)
C(4) 0.051(1) 0.049(1) 0.0292(11) -0.0122(11) 0.0096(10) -0.0081(10)
C(5) 0.059(2) 0.065(2) 0.0315(12) -0.0181(13) 0.0178(11) -0.0070(12)
C(6) 0.063(2) 0.072(2) 0.0283(12) -0.036(1) 0.0169(11) -0.0026(12)
C(7) 0.064(2) 0.0441(13) 0.0318(12) -0.0269(12) -0.0031(11) 0.0043(10)
C(8) 0.0379(11) 0.0418(11) 0.0231(10) -0.0178(9) -0.0008(8) -0.0024(8)
C(9) 0.0445(12) 0.0302(10) 0.0273(10) -0.0133(9) -0.0043(9) -0.0019(8)
C(10) 0.047(1) 0.0484(13) 0.0393(13) -0.0038(11) -0.0041(11) -0.0103(11)
C(11) 0.055(2) 0.067(2) 0.048(2) -0.0131(13) -0.0073(13) -0.0107(13)
C(12) 0.0297(10) 0.0208(9) 0.0296(10) -0.0084(7) -0.0011(8) -0.0003(8)
C(13) 0.0262(10) 0.0234(9) 0.0222(9) -0.0115(7) 0.0032(7) -0.0064(7)
C(14) 0.0462(13) 0.0298(11) 0.0276(11) -0.0037(9) -0.0061(9) -0.0099(9)
C(15) 0.0312(10) 0.0282(10) 0.0300(10) -0.0135(8) -0.0037(8) -0.0025(8)
C(16) 0.0457(13) 0.0434(13) 0.0336(12) -0.0099(11) -0.0081(10) -0.0091(10)
C(17) 0.055(2) 0.066(2) 0.0346(13) -0.0189(13) -0.0117(11) -0.0063(12)
C(18) 0.0439(13) 0.062(2) 0.044(1) -0.0167(12) -0.0199(11) 0.0106(12)
C(19) 0.0386(13) 0.0392(13) 0.058(2) -0.0047(10) -0.0143(11) 0.0019(11)
C(20) 0.0330(11) 0.0335(11) 0.0372(12) -0.0101(8) -0.0058(9) -0.0042(9)
C(21) 0.0293(10) 0.0213(9) 0.0251(9) -0.0101(7) 0.0044(8) -0.0042(7)
C(22) 0.0372(12) 0.0287(11) 0.0319(11) -0.0132(9) 0.0112(9) -0.0064(9)
C(23) 0.063(2) 0.048(1) 0.0315(12) -0.0240(12) 0.0165(11) -0.0136(10)
C(24) 0.091(2) 0.060(2) 0.0248(12) -0.036(2) -0.0010(12) -0.0043(11)
C(25) 0.060(2) 0.0393(13) 0.0345(12) -0.0194(12) -0.0137(11) 0.0001(10)
C(26) 0.0365(11) 0.0279(10) 0.0310(11) -0.0123(9) -0.0028(9) -0.0023(8)
C(27) 0.0177(9) 0.0270(9) 0.0331(10) -0.0083(7) 0.0018(8) -0.0017(8)
C(28) 0.0308(11) 0.0295(11) 0.0395(11) -0.0123(8) -0.0041(9) -0.0057(9)
C(29) 0.0381(13) 0.0482(13) 0.051(1) -0.0171(10) -0.0135(11) -0.0076(11)
C(30) 0.0392(13) 0.049(1) 0.053(2) -0.0116(11) -0.0192(12) 0.0036(11)
C(31) 0.0348(13) 0.0333(12) 0.062(2) -0.0018(10) -0.0154(12) 0.0018(11)
C(32) 0.0262(10) 0.0266(10) 0.0412(12) -0.0043(8) -0.0035(9) -0.0039(9)
C(101) 0.223(7) 0.132(4) 0.141(5) 0.014(4) -0.076(5) -0.069(4)
C(102) 0.077(5) 0.181(9) 0.047(4) -0.022(5) -0.013(3) 0.009(5)
C(103) 0.221(11) 0.116(7) 0.096(6) -0.052(7) -0.119(7) 0.013(5)

loop_
_geom_bond_atom_site_label_1
_geom_bond_atom_site_label_2
_geom_bond_distance
_geom_bond_publ_flag
_geom_bond_site_symmetry_1
_geom_bond_site_symmetry_2
O(1) C(13) 1.253(2) ? . .
O(2) C(13) 1.250(2) ? . .
O(3) C(12) 1.212(2) ? . .
O(4) C(12) 1.356(2) ? . .
O(4) C(14) 1.436(2) ? . .
O(101) O(101) 1.03(1) ? . 56602
O(101) C(102) 1.43(1) ? . .
O(101) C(103) 1.55(2) ? . .
N(1) C(1) 1.471(2) ? . .
N(1) C(9) 1.478(2) ? . .
N(1) C(12) 1.354(3) ? . .
N(2) C(21) 1.500(3) ? . .
N(2) C(27) 1.507(2) ? . .
C(1) C(2) 1.527(3) ? . .
C(1) C(13) 1.551(2) ? . .
C(2) C(3) 1.501(3) ? . .
C(3) C(4) 1.400(3) ? . .
C(3) C(8) 1.383(3) ? . .
C(4) C(5) 1.395(3) ? . .
C(5) C(6) 1.363(4) ? . .
C(6) C(7) 1.387(3) ? . .
C(7) C(8) 1.403(3) ? . .
C(8) C(9) 1.519(3) ? . .
C(9) C(10) 1.501(3) ? . .
C(10) C(11) 1.279(4) ? . .
C(14) C(15) 1.501(3) ? . .
C(15) C(16) 1.389(3) ? . .
C(15) C(20) 1.389(2) ? . .
C(16) C(17) 1.375(3) ? . .
C(17) C(18) 1.376(3) ? . .
C(18) C(19) 1.385(4) ? . .
C(19) C(20) 1.387(3) ? . .
C(21) C(22) 1.521(3) ? . .
C(21) C(26) 1.524(2) ? . .
C(22) C(23) 1.514(4) ? . .
C(23) C(24) 1.516(3) ? . .
C(24) C(25) 1.530(4) ? . .
C(25) C(26) 1.522(4) ? . .
C(27) C(28) 1.520(3) ? . .
C(27) C(32) 1.518(3) ? . .
C(28) C(29) 1.533(3) ? . .
C(29) C(30) 1.526(3) ? . .
C(30) C(31) 1.511(4) ? . .
C(31) C(32) 1.535(3) ? . .
C(101) C(102) 1.55(2) ? . .
C(101) C(103) 1.66(1) ? . 56602
C(103) O(101) 1.55(2) ? . .
C(103) C(101) 1.66(1) ? . 56602
N(2) H(41) 0.92(2) ? . .
N(2) H(42) 0.94(2) ? . .
C(1) H(1) 1.01(2) ? . .
C(2) H(2) 0.98(2) ? . .
C(2) H(3) 0.91(2) ? . .
C(4) H(4) 1.15(3) ? . .
C(5) H(5) 1.04(3) ? . .
C(6) H(6) 0.91(3) ? . .
C(7) H(7) 0.94(3) ? . .
C(9) H(13) 1.00(2) ? . .
C(10) H(14) 1.08(3) ? . .
C(11) H(15) 1.17(3) ? . .
C(11) H(16) 1.11(3) ? . .
C(14) H(17) 1.00(3) ? . .
C(14) H(18) 0.99(3) ? . .
C(16) H(8) 0.91(2) ? . .
C(17) H(9) 0.91(3) ? . .
C(18) H(10) 0.97(2) ? . .
C(19) H(11) 0.94(2) ? . .
C(20) H(12) 0.94(3) ? . .
C(21) H(19) 0.99(2) ? . .
C(22) H(21) 0.90(2) ? . .
C(22) H(22) 0.96(2) ? . .
C(23) H(23) 1.03(3) ? . .
C(23) H(24) 0.99(2) ? . .
C(24) H(25) 1.01(3) ? . .
C(24) H(26) 0.98(3) ? . .
C(25) H(27) 0.96(2) ? . .
C(25) H(28) 0.96(3) ? . .
C(26) H(29) 0.94(2) ? . .
C(26) H(30) 0.97(2) ? . .
C(27) H(20) 0.96(2) ? . .
C(28) H(31) 0.98(2) ? . .
C(28) H(32) 1.00(2) ? . .
C(29) H(33) 1.05(2) ? . .
C(29) H(34) 0.94(3) ? . .
C(30) H(35) 1.05(3) ? . .
C(30) H(36) 0.99(2) ? . .
C(31) H(37) 0.96(3) ? . .
C(31) H(38) 0.94(3) ? . .
C(32) H(39) 0.96(2) ? . .
C(32) H(40) 0.97(2) ? . .
H(13) C(9) 1.00(2) ? . .
H(14) C(10) 1.08(3) ? . .
